data_4347562
loop_
_publ_author_name
'Stueger, Harald'
'Christopoulos, Viktor'
'Temmel, Andrea'
'Haas, Michael'
'Fischer, Roland'
'Torvisco, Ana'
'Wunnicke, Odo'
'Traut, Stephan'
'Martens, Susanne'

_publ_section_title
;
 Selective Synthesis and Derivatization of Germasilicon Hydrides.
;
_journal_issue 8
_journal_name_full 'Inorganic chemistry'
_journal_page_first 4034
_journal_page_last 4038
_journal_paper_doi 10.1021/acs.inorgchem.6b00349
_journal_volume 55
_journal_year 2016
_chemical_formula_sum 'C18 H24 Ge Si4'
_chemical_formula_weight 425.32
_space_group_crystal_system trigonal
_space_group_IT_number 148
_space_group_name_Hall '-R 3'
_space_group_name_H-M_alt 'R -3 :H'
_atom_sites_solution_hydrogens mixed
_audit_creation_method SHELXL-2014/7
_cell_angle_alpha 90
_cell_angle_beta 90
_cell_angle_gamma 120
_cell_formula_units_Z 6
_cell_length_a 15.2366(10)
_cell_length_b 15.2366(10)
_cell_length_c 16.4081(11)
_cell_measurement_reflns_used 2692
_cell_measurement_temperature 100(2)
_cell_measurement_theta_max 30.54
_cell_measurement_theta_min 3.72
_cell_volume 3298.9(4)
_computing_cell_refinement 'Bruker SAINT'
_computing_data_collection 'Bruker APEX2'
_computing_data_reduction 'Bruker SAINT'
_computing_molecular_graphics 'Bruker SHELXTL'
_computing_publication_material 'Bruker SHELXTL'
_computing_structure_refinement 'SHELXL-2014/7 (Sheldrick, 2014)'
_computing_structure_solution 'SHELXS-97 (Sheldrick, 2008)'
_diffrn_ambient_temperature 100(2)
_diffrn_measured_fraction_theta_full 1.000
_diffrn_measured_fraction_theta_max 0.999
_diffrn_measurement_device_type 'Bruker APEX-II CCD'
_diffrn_measurement_method '\f and \w scans'
_diffrn_radiation_type MoK\a
_diffrn_radiation_wavelength 0.71073
_diffrn_reflns_av_R_equivalents 0.0192
_diffrn_reflns_av_unetI/netI 0.0228
_diffrn_reflns_Laue_measured_fraction_full 1.000
_diffrn_reflns_Laue_measured_fraction_max 0.999
_diffrn_reflns_limit_h_max 20
_diffrn_reflns_limit_h_min -21
_diffrn_reflns_limit_k_max 16
_diffrn_reflns_limit_k_min -21
_diffrn_reflns_limit_l_max 23
_diffrn_reflns_limit_l_min -23
_diffrn_reflns_number 5786
_diffrn_reflns_point_group_measured_fraction_full 1.000
_diffrn_reflns_point_group_measured_fraction_max 0.999
_diffrn_reflns_theta_full 30.000
_diffrn_reflns_theta_max 30.000
_diffrn_reflns_theta_min 1.981
_exptl_absorpt_coefficient_mu 1.608
_exptl_absorpt_correction_T_max 0.752
_exptl_absorpt_correction_T_min 0.692
_exptl_absorpt_correction_type multi-scan
_exptl_absorpt_process_details SADABS
_exptl_crystal_colour colourless
_exptl_crystal_density_diffrn 1.285
_exptl_crystal_description Block
_exptl_crystal_F_000 1320
_exptl_crystal_size_max 0.235
_exptl_crystal_size_mid 0.211
_exptl_crystal_size_min 0.177
_exptl_transmission_factor_max 0.746
_exptl_transmission_factor_min 0.626
_refine_diff_density_max 0.509
_refine_diff_density_min -0.388
_refine_diff_density_rms 0.055
_refine_ls_extinction_method none
_refine_ls_goodness_of_fit_ref 1.002
_refine_ls_hydrogen_treatment mixed
_refine_ls_matrix_type full
_refine_ls_number_parameters 82
_refine_ls_number_reflns 2146
_refine_ls_number_restraints 3
_refine_ls_restrained_S_all 1.001
_refine_ls_R_factor_all 0.0357
_refine_ls_R_factor_gt 0.0265
_refine_ls_shift/su_max 0.000
_refine_ls_shift/su_mean 0.000
_refine_ls_structure_factor_coef Fsqd
_refine_ls_weighting_details 'w=1/[\s^2^(Fo^2^)+(0.0225P)^2^+5.7355P] where P=(Fo^2^+2Fc^2^)/3'
_refine_ls_weighting_scheme calc
_refine_ls_wR_factor_gt 0.0592
_refine_ls_wR_factor_ref 0.0633
_reflns_Friedel_coverage 0.000
_reflns_number_gt 1839
_reflns_number_total 2146
_reflns_threshold_expression 'I > 2\s(I)'
_cod_data_source_file ic6b00349_si_002.cif
_cod_data_source_block rf253_(compound_2)
_cod_original_cell_volume 3298.9(5)
_cod_database_code 4347562
_shelx_shelxl_version_number 2014/7
_shelx_space_group_comment
; 
The symmetry employed for this shelxl refinement is uniquely defined 
by the following loop, which should always be used as a source of 
symmetry information in preference to the above space-group names. 
They are only intended as comments. 
;
_shelx_estimated_absorpt_t_min 0.704
_shelx_estimated_absorpt_t_max 0.764

loop_
_space_group_symop_operation_xyz
'x, y, z'
'-y, x-y, z'
'-x+y, -x, z'
'x+2/3, y+1/3, z+1/3'
'-y+2/3, x-y+1/3, z+1/3'
'-x+y+2/3, -x+1/3, z+1/3'
'x+1/3, y+2/3, z+2/3'
'-y+1/3, x-y+2/3, z+2/3'
'-x+y+1/3, -x+2/3, z+2/3'
'-x, -y, -z'
'y, -x+y, -z'
'x-y, x, -z'
'-x+2/3, -y+1/3, -z+1/3'
'y+2/3, -x+y+1/3, -z+1/3'
'x-y+2/3, x+1/3, -z+1/3'
'-x+1/3, -y+2/3, -z+2/3'
'y+1/3, -x+y+2/3, -z+2/3'
'x-y+1/3, x+2/3, -z+2/3'

loop_
_atom_site_label
_atom_site_type_symbol
_atom_site_fract_x
_atom_site_fract_y
_atom_site_fract_z
_atom_site_U_iso_or_equiv
_atom_site_adp_type
_atom_site_occupancy
_atom_site_site_symmetry_order
_atom_site_calc_flag
_atom_site_refinement_flags_posn
_atom_site_refinement_flags_adp
_atom_site_refinement_flags_occupancy
Ge1 Ge 1.0000 0.0000 0.29891(2) 0.02440(8) Uani 1 3 d S T P
Si1 Si 1.0000 0.0000 0.15391(5) 0.02957(16) Uani 1 3 d S T P
Si2 Si 0.96118(4) 0.12358(4) 0.11445(4) 0.04697(15) Uani 1 1 d D . .
C1 C 0.89147(12) 0.01964(12) 0.34142(10) 0.0293(3) Uani 1 1 d . . .
C3 C 0.71703(15) -0.02008(17) 0.34357(16) 0.0581(6) Uani 1 1 d . . .
H3 H 0.6506 -0.0556 0.3213 0.070 Uiso 1 1 calc R U .
C6 C 0.90999(14) 0.08365(13) 0.40735(11) 0.0363(4) Uani 1 1 d . . .
H6 H 0.9764 0.1202 0.4295 0.044 Uiso 1 1 calc R U .
C5 C 0.83277(18) 0.09488(16) 0.44129(13) 0.0506(5) Uani 1 1 d . . .
H5 H 0.8463 0.1386 0.4867 0.061 Uiso 1 1 calc R U .
C2 C 0.79409(14) -0.03206(15) 0.30945(13) 0.0454(4) Uani 1 1 d . . .
H2 H 0.7800 -0.0758 0.2641 0.054 Uiso 1 1 calc R U .
C4 C 0.73692(18) 0.04294(17) 0.40930(15) 0.0576(6) Uani 1 1 d . . .
H4 H 0.6841 0.0506 0.4327 0.069 Uiso 1 1 calc R U .
H7 H 0.8690(15) 0.098(2) 0.1454(15) 0.081(8) Uiso 1 1 d D . .
H8 H 1.0271(18) 0.2152(16) 0.1479(16) 0.089(9) Uiso 1 1 d D . .
H9 H 0.953(3) 0.130(3) 0.0324(11) 0.148(15) Uiso 1 1 d D . .

loop_
_atom_site_aniso_label
_atom_site_aniso_U_11
_atom_site_aniso_U_22
_atom_site_aniso_U_33
_atom_site_aniso_U_23
_atom_site_aniso_U_13
_atom_site_aniso_U_12
Ge1 0.02165(9) 0.02165(9) 0.02989(13) 0.000 0.000 0.01083(5)
Si1 0.0291(2) 0.0291(2) 0.0306(4) 0.000 0.000 0.01454(12)
Si2 0.0448(3) 0.0394(3) 0.0581(3) 0.0099(2) -0.0097(2) 0.0221(2)
C1 0.0284(7) 0.0256(7) 0.0366(8) 0.0038(6) 0.0043(6) 0.0156(6)
C3 0.0295(9) 0.0533(13) 0.0951(17) 0.0095(12) 0.0093(10) 0.0234(9)
C6 0.0446(10) 0.0313(8) 0.0407(9) 0.0030(7) 0.0056(7) 0.0248(8)
C5 0.0692(14) 0.0448(11) 0.0566(12) 0.0079(9) 0.0202(10) 0.0425(11)
C2 0.0298(9) 0.0431(10) 0.0636(12) -0.0066(9) -0.0018(8) 0.0184(8)
C4 0.0579(13) 0.0518(12) 0.0845(15) 0.0239(11) 0.0341(12) 0.0436(11)

loop_
_atom_type_symbol
_atom_type_description
_atom_type_scat_dispersion_real
_atom_type_scat_dispersion_imag
_atom_type_scat_source
C C 0.0033 0.0016 'International Tables Vol C Tables 4.2.6.8 and 6.1.1.4'
H H 0.0000 0.0000 'International Tables Vol C Tables 4.2.6.8 and 6.1.1.4'
Si Si 0.0817 0.0704 'International Tables Vol C Tables 4.2.6.8 and 6.1.1.4'
Ge Ge 0.1547 1.8001 'International Tables Vol C Tables 4.2.6.8 and 6.1.1.4'

loop_
_geom_angle_atom_site_label_1
_geom_angle_atom_site_label_2
_geom_angle_atom_site_label_3
_geom_angle
_geom_angle_site_symmetry_1
_geom_angle_site_symmetry_3
C1 Ge1 C1 107.95(5) 3_765 2_645
C1 Ge1 C1 107.95(5) 3_765 .
C1 Ge1 C1 107.95(5) 2_645 .
C1 Ge1 Si1 110.95(5) 3_765 .
C1 Ge1 Si1 110.95(5) 2_645 .
C1 Ge1 Si1 110.95(5) . .
Si2 Si1 Si2 112.59(2) 3_765 2_645
Si2 Si1 Si2 112.59(2) 3_765 .
Si2 Si1 Si2 112.59(2) 2_645 .
Si2 Si1 Ge1 106.14(2) 3_765 .
Si2 Si1 Ge1 106.14(2) 2_645 .
Si2 Si1 Ge1 106.13(2) . .
Si1 Si2 H7 108.2(11) . .
Si1 Si2 H8 111.2(12) . .
H7 Si2 H8 105.5(16) . .
Si1 Si2 H9 113.9(16) . .
H7 Si2 H9 105.5(19) . .
H8 Si2 H9 112(2) . .
C6 C1 C2 118.50(16) . .
C6 C1 Ge1 119.77(13) . .
C2 C1 Ge1 121.68(13) . .
C4 C3 C2 120.1(2) . .
C4 C3 H3 119.9 . .
C2 C3 H3 119.9 . .
C5 C6 C1 120.84(19) . .
C5 C6 H6 119.6 . .
C1 C6 H6 119.6 . .
C4 C5 C6 120.0(2) . .
C4 C5 H5 120.0 . .
C6 C5 H5 120.0 . .
C1 C2 C3 120.37(19) . .
C1 C2 H2 119.8 . .
C3 C2 H2 119.8 . .
C5 C4 C3 120.22(18) . .
C5 C4 H4 119.9 . .
C3 C4 H4 119.9 . .

loop_
_geom_bond_atom_site_label_1
_geom_bond_atom_site_label_2
_geom_bond_distance
_geom_bond_site_symmetry_2
Ge1 C1 1.9507(15) 3_765
Ge1 C1 1.9507(15) 2_645
Ge1 C1 1.9507(15) .
Ge1 Si1 2.3791(8) .
Si1 Si2 2.3299(6) 3_765
Si1 Si2 2.3300(6) 2_645
Si1 Si2 2.3300(6) .
Si2 H7 1.356(18) .
Si2 H8 1.362(18) .
Si2 H9 1.360(18) .
C1 C6 1.388(2) .
C1 C2 1.389(2) .
C3 C4 1.373(3) .
C3 C2 1.393(3) .
C3 H3 0.9500 .
C6 C5 1.387(3) .
C6 H6 0.9500 .
C5 C4 1.371(3) .
C5 H5 0.9500 .
C2 H2 0.9500 .
C4 H4 0.9500 .

loop_
_geom_torsion_atom_site_label_1
_geom_torsion_atom_site_label_2
_geom_torsion_atom_site_label_3
_geom_torsion_atom_site_label_4
_geom_torsion
C2 C1 C6 C5 0.8(3)
Ge1 C1 C6 C5 -176.71(13)
C1 C6 C5 C4 -0.5(3)
C6 C1 C2 C3 -0.5(3)
Ge1 C1 C2 C3 176.95(16)
C4 C3 C2 C1 -0.1(3)
C6 C5 C4 C3 -0.2(3)
C2 C3 C4 C5 0.5(3)
